data_2230445
loop_
_publ_author_name
'Patrick, Brian O.'
'Rock, Chris'
'Abd-El-Aziz, Alaa S.'

_publ_section_title
;
 Dibenzyl ferrocene-1,1'-dicarboxylate
;
_journal_coeditor_code PV2401
_journal_issue 6
_journal_name_full 'Acta Crystallographica Section E'
_journal_page_first m741
_journal_paper_doi 10.1107/S1600536811016588
_journal_volume 67
_journal_year 2011
_chemical_formula_iupac '[Fe (C13 H11 O2)2]'
_chemical_formula_moiety 'C26 H22 Fe O4'
_chemical_formula_sum 'C26 H22 Fe O4'
_chemical_formula_weight 454.29
_chemical_name_systematic
;
Dibenzyl ferrocene-1,1'-dicarboxylate
;
_space_group_IT_number 29
_symmetry_cell_setting orthorhombic
_symmetry_space_group_name_Hall 'P 2c -2ac'
_symmetry_space_group_name_H-M 'P c a 21'
_atom_sites_solution_hydrogens geom
_atom_sites_solution_primary direct
_atom_sites_solution_secondary difmap
_audit_creation_method SHELXL-97
_cell_angle_alpha 90.00
_cell_angle_beta 90.00
_cell_angle_gamma 90.00
_cell_formula_units_Z 4
_cell_length_a 13.1120(14)
_cell_length_b 5.9366(6)
_cell_length_c 25.538(3)
_cell_measurement_reflns_used 3257
_cell_measurement_temperature 100.00(10)
_cell_measurement_theta_max 26.10
_cell_measurement_theta_min 3.19
_cell_volume 1987.9(4)
_computing_cell_refinement 'SAINT (Bruker, 2008)'
_computing_data_collection 'APEX2 (Bruker, 2008)'
_computing_data_reduction 'SAINT (Bruker, 2008)'
_computing_molecular_graphics 'ORTEP-3 for Windows (Farrugia, 1997)'
_computing_publication_material 'WinGX (Farrugia, 1999)'
_computing_structure_refinement 'SHELXL97 (Sheldrick, 2008)'
_computing_structure_solution 'SIR97 (Altomare <i>et al.</i>, 1999)'
_diffrn_ambient_temperature 100.00(10)
_diffrn_measured_fraction_theta_full 1.000
_diffrn_measured_fraction_theta_max 0.999
_diffrn_measurement_device_type 'Bruker X8 APEXII'
_diffrn_measurement_method 'area detector'
_diffrn_radiation_monochromator graphite
_diffrn_radiation_source 'fine-focus sealed tube'
_diffrn_radiation_type MoK\a
_diffrn_radiation_wavelength 0.71073
_diffrn_reflns_av_R_equivalents 0.0497
_diffrn_reflns_av_sigmaI/netI 0.0603
_diffrn_reflns_limit_h_max 17
_diffrn_reflns_limit_h_min -14
_diffrn_reflns_limit_k_max 7
_diffrn_reflns_limit_k_min -7
_diffrn_reflns_limit_l_max 33
_diffrn_reflns_limit_l_min -33
_diffrn_reflns_number 16738
_diffrn_reflns_theta_full 25.00
_diffrn_reflns_theta_max 28.01
_diffrn_reflns_theta_min 1.59
_diffrn_standards_interval_count 0
_diffrn_standards_interval_time 0
_diffrn_standards_number 0
_exptl_absorpt_coefficient_mu 0.791
_exptl_absorpt_correction_T_max 0.961
_exptl_absorpt_correction_T_min 0.830
_exptl_absorpt_correction_type multi-scan
_exptl_absorpt_process_details '(SADABS; Bruker, 2008)'
_exptl_crystal_colour orange
_exptl_crystal_density_diffrn 1.518
_exptl_crystal_density_method 'not measured'
_exptl_crystal_description irregular
_exptl_crystal_F_000 944
_exptl_crystal_size_max 0.15
_exptl_crystal_size_mid 0.05
_exptl_crystal_size_min 0.05
_refine_diff_density_max 0.314
_refine_diff_density_min -0.330
_refine_ls_abs_structure_details 'Flack (1983), 2280 Friedel pairs'
_refine_ls_abs_structure_Flack 0.016(14)
_refine_ls_extinction_method none
_refine_ls_goodness_of_fit_ref 1.019
_refine_ls_hydrogen_treatment constr
_refine_ls_matrix_type full
_refine_ls_number_parameters 280
_refine_ls_number_reflns 4726
_refine_ls_number_restraints 1
_refine_ls_restrained_S_all 1.019
_refine_ls_R_factor_all 0.0568
_refine_ls_R_factor_gt 0.0354
_refine_ls_shift/su_max 0.002
_refine_ls_shift/su_mean 0.000
_refine_ls_structure_factor_coef Fsqd
_refine_ls_weighting_details 'calc w=1/[\s^2^(Fo^2^)+(0.0277P)^2^+0.1317P] where P=(Fo^2^+2Fc^2^)/3'
_refine_ls_weighting_scheme calc
_refine_ls_wR_factor_gt 0.0639
_refine_ls_wR_factor_ref 0.0699
_reflns_number_gt 3820
_reflns_number_total 4726
_reflns_threshold_expression I>2\s(I)
_cod_data_source_file pv2401.cif
_cod_data_source_block I
_cod_original_sg_symbol_Hall 'P 2c -2a2'
_cod_database_code 2230445
_cod_database_fobs_code 2230445

loop_
_symmetry_equiv_pos_as_xyz
'x, y, z'
'-x, -y, z+1/2'
'-x+1/2, y, z+1/2'
'x+1/2, -y, z'

loop_
_atom_site_type_symbol
_atom_site_label
_atom_site_fract_x
_atom_site_fract_y
_atom_site_fract_z
_atom_site_U_iso_or_equiv
_atom_site_adp_type
_atom_site_calc_flag
_atom_site_refinement_flags
_atom_site_occupancy
_atom_site_symmetry_multiplicity
_atom_site_disorder_assembly
_atom_site_disorder_group
C C1 0.01829(18) 0.0437(4) 0.19218(9) 0.0126(5) Uani d . 1 1 . .
H H1 0.0185 -0.0791 0.2160 0.015 Uiso calc R 1 1 . .
C C2 0.0484(2) 0.0360(4) 0.13853(10) 0.0147(5) Uani d . 1 1 . .
H H2 0.0730 -0.0928 0.1204 0.018 Uiso calc R 1 1 . .
C C3 0.03515(19) 0.2546(5) 0.11696(10) 0.0168(5) Uani d . 1 1 . .
H H3 0.0482 0.2964 0.0817 0.020 Uiso calc R 1 1 . .
C C4 -0.0009(2) 0.3998(5) 0.15699(9) 0.0137(6) Uani d . 1 1 . .
H H4 -0.0149 0.5560 0.1534 0.016 Uiso calc R 1 1 . .
C C5 -0.01225(18) 0.2695(4) 0.20357(10) 0.0130(5) Uani d . 1 1 . .
C C6 -0.04033(19) 0.3471(4) 0.25657(10) 0.0132(5) Uani d . 1 1 . .
C C7 -0.0510(2) 0.6662(4) 0.31290(10) 0.0148(5) Uani d . 1 1 . .
H H7A -0.0999 0.5714 0.3326 0.018 Uiso calc R 1 1 . .
H H7B -0.0796 0.8201 0.3103 0.018 Uiso calc R 1 1 . .
C C8 0.0496(2) 0.6733(4) 0.34143(9) 0.0145(6) Uani d . 1 1 . .
C C9 0.1152(2) 0.8552(5) 0.33434(10) 0.0175(6) Uani d . 1 1 . .
H H9 0.0948 0.9771 0.3126 0.021 Uiso calc R 1 1 . .
C C10 0.2096(2) 0.8607(5) 0.35846(11) 0.0229(7) Uani d . 1 1 . .
H H10 0.2536 0.9858 0.3533 0.027 Uiso calc R 1 1 . .
C C11 0.2400(2) 0.6838(5) 0.39020(11) 0.0250(7) Uani d . 1 1 . .
H H11 0.3050 0.6866 0.4066 0.030 Uiso calc R 1 1 . .
C C12 0.1750(2) 0.5026(5) 0.39792(11) 0.0259(7) Uani d . 1 1 . .
H H12 0.1952 0.3819 0.4200 0.031 Uiso calc R 1 1 . .
C C13 0.0805(2) 0.4967(5) 0.37356(10) 0.0197(6) Uani d . 1 1 . .
H H13 0.0366 0.3715 0.3788 0.024 Uiso calc R 1 1 . .
C C14 0.22644(18) 0.5344(4) 0.19765(9) 0.0130(5) Uani d . 1 1 . .
H H14 0.2071 0.6886 0.1971 0.016 Uiso calc R 1 1 . .
C C15 0.21971(19) 0.3869(4) 0.24127(10) 0.0149(5) Uani d . 1 1 . .
H H15 0.1952 0.4252 0.2751 0.018 Uiso calc R 1 1 . .
C C16 0.2561(2) 0.1719(4) 0.22540(10) 0.0156(5) Uani d . 1 1 . .
H H16 0.2601 0.0417 0.2469 0.019 Uiso calc R 1 1 . .
C C17 0.28541(17) 0.1843(4) 0.17215(11) 0.0137(5) Uani d . 1 1 . .
H H17 0.3122 0.0645 0.1517 0.016 Uiso calc R 1 1 . .
C C18 0.26740(19) 0.4098(4) 0.15472(9) 0.0126(5) Uani d . 1 1 . .
C C19 0.29004(18) 0.4912(4) 0.10128(10) 0.0128(5) Uani d . 1 1 . .
C C20 0.2863(2) 0.8194(5) 0.04625(10) 0.0188(6) Uani d . 1 1 . .
H H20A 0.3273 0.7167 0.0241 0.023 Uiso calc R 1 1 . .
H H20B 0.3269 0.9572 0.0527 0.023 Uiso calc R 1 1 . .
C C21 0.1895(2) 0.8802(5) 0.01829(10) 0.0146(6) Uani d . 1 1 . .
C C22 0.1823(2) 1.0860(5) -0.00775(10) 0.0204(6) Uani d . 1 1 . .
H H22 0.2376 1.1893 -0.0064 0.025 Uiso calc R 1 1 . .
C C23 0.0947(2) 1.1407(5) -0.03571(11) 0.0250(6) Uani d . 1 1 . .
H H23 0.0912 1.2792 -0.0543 0.030 Uiso calc R 1 1 . .
C C24 0.0130(2) 0.9952(5) -0.03662(11) 0.0264(7) Uani d . 1 1 . .
H H24 -0.0472 1.0347 -0.0551 0.032 Uiso calc R 1 1 . .
C C25 0.0187(2) 0.7918(5) -0.01058(10) 0.0257(7) Uani d . 1 1 . .
H H25 -0.0375 0.6910 -0.0113 0.031 Uiso calc R 1 1 . .
C C26 0.1066(2) 0.7348(5) 0.01658(11) 0.0216(6) Uani d . 1 1 . .
H H26 0.1101 0.5943 0.0343 0.026 Uiso calc R 1 1 . .
O O1 -0.06304(14) 0.2228(3) 0.29215(7) 0.0176(4) Uani d . 1 1 . .
O O2 -0.03591(13) 0.5731(3) 0.26035(6) 0.0134(4) Uani d . 1 1 . .
O O3 0.32897(14) 0.3805(3) 0.06757(7) 0.0185(4) Uani d . 1 1 . .
O O4 0.26322(14) 0.7100(3) 0.09598(7) 0.0167(4) Uani d . 1 1 . .
Fe Fe1 0.13475(2) 0.26824(5) 0.179289(17) 0.01072(8) Uani d . 1 1 . .

loop_
_atom_site_aniso_label
_atom_site_aniso_U_11
_atom_site_aniso_U_22
_atom_site_aniso_U_33
_atom_site_aniso_U_12
_atom_site_aniso_U_13
_atom_site_aniso_U_23
C1 0.0091(12) 0.0132(12) 0.0156(14) -0.0014(10) -0.0005(9) 0.0005(9)
C2 0.0097(12) 0.0179(13) 0.0164(12) -0.0032(11) -0.0006(10) -0.0038(11)
C3 0.0120(13) 0.0238(15) 0.0146(12) -0.0039(11) -0.0016(10) 0.0022(11)
C4 0.0067(12) 0.0147(14) 0.0197(13) 0.0005(11) -0.0050(10) 0.0016(11)
C5 0.0048(12) 0.0162(13) 0.0181(11) -0.0022(11) 0.0001(9) 0.0017(11)
C6 0.0068(13) 0.0137(13) 0.0191(13) 0.0003(10) -0.0008(10) 0.0005(10)
C7 0.0137(14) 0.0154(13) 0.0155(12) 0.0018(11) 0.0033(11) -0.0017(10)
C8 0.0134(14) 0.0171(14) 0.0129(12) 0.0038(11) 0.0035(10) -0.0016(10)
C9 0.0182(16) 0.0181(15) 0.0161(13) 0.0011(12) 0.0020(11) -0.0007(11)
C10 0.0183(16) 0.0288(17) 0.0214(14) -0.0038(13) -0.0006(12) -0.0048(13)
C11 0.0182(16) 0.0400(18) 0.0168(13) 0.0038(13) -0.0043(11) -0.0096(12)
C12 0.0310(18) 0.0289(17) 0.0178(14) 0.0087(14) -0.0054(12) 0.0031(12)
C13 0.0241(16) 0.0191(15) 0.0160(13) 0.0009(12) -0.0006(11) 0.0022(11)
C14 0.0074(12) 0.0140(12) 0.0175(12) -0.0022(10) -0.0033(9) -0.0019(10)
C15 0.0112(13) 0.0197(14) 0.0140(12) -0.0008(11) -0.0016(10) -0.0021(10)
C16 0.0125(13) 0.0168(13) 0.0175(13) -0.0035(11) -0.0039(11) 0.0024(10)
C17 0.0068(11) 0.0141(12) 0.0202(15) -0.0002(8) 0.0001(11) -0.0016(11)
C18 0.0065(12) 0.0145(13) 0.0170(12) -0.0012(11) -0.0001(10) -0.0005(10)
C19 0.0070(12) 0.0140(13) 0.0172(12) -0.0039(11) -0.0028(10) 0.0020(10)
C20 0.0187(15) 0.0198(15) 0.0181(13) -0.0028(12) 0.0053(11) 0.0057(11)
C21 0.0163(15) 0.0163(14) 0.0112(12) -0.0005(12) 0.0027(11) -0.0027(11)
C22 0.0270(16) 0.0180(14) 0.0163(13) -0.0035(12) -0.0021(12) 0.0033(11)
C23 0.0338(18) 0.0241(15) 0.0171(14) 0.0017(14) -0.0042(13) 0.0030(11)
C24 0.0221(16) 0.0402(18) 0.0170(13) 0.0047(14) -0.0032(12) -0.0011(13)
C25 0.0230(15) 0.0371(18) 0.0169(14) -0.0096(14) 0.0016(12) -0.0005(13)
C26 0.0276(16) 0.0201(15) 0.0171(13) -0.0064(13) 0.0019(11) 0.0046(12)
O1 0.0211(10) 0.0130(9) 0.0187(9) 0.0000(8) 0.0052(7) 0.0016(8)
O2 0.0140(9) 0.0107(9) 0.0155(9) 0.0006(7) 0.0019(7) 0.0006(7)
O3 0.0195(11) 0.0174(10) 0.0185(9) 0.0003(8) 0.0044(8) -0.0026(8)
O4 0.0194(10) 0.0157(10) 0.0150(9) 0.0029(8) 0.0036(7) 0.0024(7)
Fe1 0.00747(14) 0.01212(15) 0.01259(13) -0.00068(14) -0.00029(19) 0.0001(2)

loop_
_atom_type_symbol
_atom_type_description
_atom_type_scat_dispersion_real
_atom_type_scat_dispersion_imag
_atom_type_scat_source
C C 0.0033 0.0016 'International Tables Vol C Tables 4.2.6.8 and 6.1.1.4'
H H 0.0000 0.0000 'International Tables Vol C Tables 4.2.6.8 and 6.1.1.4'
O O 0.0106 0.0060 'International Tables Vol C Tables 4.2.6.8 and 6.1.1.4'
Fe Fe 0.3463 0.8444 'International Tables Vol C Tables 4.2.6.8 and 6.1.1.4'

loop_
_geom_angle_atom_site_label_1
_geom_angle_atom_site_label_2
_geom_angle_atom_site_label_3
_geom_angle_site_symmetry_1
_geom_angle_site_symmetry_3
_geom_angle
_geom_angle_publ_flag
C2 C1 C5 . . 107.7(2) ?
C2 C1 Fe1 . . 70.20(14) ?
C5 C1 Fe1 . . 68.42(14) ?
C2 C1 H1 . . 126.2 ?
C5 C1 H1 . . 126.2 ?
Fe1 C1 H1 . . 126.8 ?
C3 C2 C1 . . 108.0(2) ?
C3 C2 Fe1 . . 69.67(14) ?
C1 C2 Fe1 . . 69.28(15) ?
C3 C2 H2 . . 126.0 ?
C1 C2 H2 . . 126.0 ?
Fe1 C2 H2 . . 126.6 ?
C4 C3 C2 . . 108.5(2) ?
C4 C3 Fe1 . . 68.30(14) ?
C2 C3 Fe1 . . 70.06(14) ?
C4 C3 H3 . . 125.8 ?
C2 C3 H3 . . 125.8 ?
Fe1 C3 H3 . . 127.4 ?
C3 C4 C5 . . 107.8(2) ?
C3 C4 Fe1 . . 71.08(15) ?
C5 C4 Fe1 . . 69.40(14) ?
C3 C4 H4 . . 126.1 ?
C5 C4 H4 . . 126.1 ?
Fe1 C4 H4 . . 125.0 ?
C4 C5 C1 . . 108.0(2) ?
C4 C5 C6 . . 128.4(2) ?
C1 C5 C6 . . 123.3(2) ?
C4 C5 Fe1 . . 69.33(14) ?
C1 C5 Fe1 . . 70.57(14) ?
C6 C5 Fe1 . . 121.29(17) ?
O1 C6 O2 . . 124.4(2) ?
O1 C6 C5 . . 124.1(2) ?
O2 C6 C5 . . 111.5(2) ?
O2 C7 C8 . . 109.6(2) ?
O2 C7 H7A . . 109.8 ?
C8 C7 H7A . . 109.8 ?
O2 C7 H7B . . 109.8 ?
C8 C7 H7B . . 109.8 ?
H7A C7 H7B . . 108.2 ?
C13 C8 C9 . . 118.8(3) ?
C13 C8 C7 . . 121.2(2) ?
C9 C8 C7 . . 120.0(2) ?
C10 C9 C8 . . 120.9(3) ?
C10 C9 H9 . . 119.6 ?
C8 C9 H9 . . 119.6 ?
C9 C10 C11 . . 120.0(3) ?
C9 C10 H10 . . 120.0 ?
C11 C10 H10 . . 120.0 ?
C10 C11 C12 . . 119.7(3) ?
C10 C11 H11 . . 120.2 ?
C12 C11 H11 . . 120.2 ?
C11 C12 C13 . . 120.3(3) ?
C11 C12 H12 . . 119.8 ?
C13 C12 H12 . . 119.8 ?
C12 C13 C8 . . 120.3(3) ?
C12 C13 H13 . . 119.8 ?
C8 C13 H13 . . 119.8 ?
C15 C14 C18 . . 107.9(2) ?
C15 C14 Fe1 . . 70.49(14) ?
C18 C14 Fe1 . . 69.14(14) ?
C15 C14 H14 . . 126.1 ?
C18 C14 H14 . . 126.1 ?
Fe1 C14 H14 . . 125.9 ?
C14 C15 C16 . . 108.0(2) ?
C14 C15 Fe1 . . 69.00(14) ?
C16 C15 Fe1 . . 69.85(14) ?
C14 C15 H15 . . 126.0 ?
C16 C15 H15 . . 126.0 ?
Fe1 C15 H15 . . 126.7 ?
C17 C16 C15 . . 108.6(2) ?
C17 C16 Fe1 . . 69.26(14) ?
C15 C16 Fe1 . . 69.77(15) ?
C17 C16 H16 . . 125.7 ?
C15 C16 H16 . . 125.7 ?
Fe1 C16 H16 . . 126.8 ?
C16 C17 C18 . . 107.6(2) ?
C16 C17 Fe1 . . 70.42(14) ?
C18 C17 Fe1 . . 68.92(13) ?
C16 C17 H17 . . 126.2 ?
C18 C17 H17 . . 126.2 ?
Fe1 C17 H17 . . 126.0 ?
C14 C18 C17 . . 107.9(2) ?
C14 C18 C19 . . 128.0(2) ?
C17 C18 C19 . . 124.1(2) ?
C14 C18 Fe1 . . 69.81(14) ?
C17 C18 Fe1 . . 69.99(13) ?
C19 C18 Fe1 . . 126.34(18) ?
O3 C19 O4 . . 124.5(2) ?
O3 C19 C18 . . 124.8(2) ?
O4 C19 C18 . . 110.7(2) ?
O4 C20 C21 . . 110.2(2) ?
O4 C20 H20A . . 109.6 ?
C21 C20 H20A . . 109.6 ?
O4 C20 H20B . . 109.6 ?
C21 C20 H20B . . 109.6 ?
H20A C20 H20B . . 108.1 ?
C26 C21 C22 . . 118.5(3) ?
C26 C21 C20 . . 121.9(2) ?
C22 C21 C20 . . 119.6(2) ?
C23 C22 C21 . . 120.3(3) ?
C23 C22 H22 . . 119.8 ?
C21 C22 H22 . . 119.8 ?
C24 C23 C22 . . 120.3(3) ?
C24 C23 H23 . . 119.8 ?
C22 C23 H23 . . 119.8 ?
C23 C24 C25 . . 119.9(3) ?
C23 C24 H24 . . 120.0 ?
C25 C24 H24 . . 120.0 ?
C24 C25 C26 . . 120.0(3) ?
C24 C25 H25 . . 120.0 ?
C26 C25 H25 . . 120.0 ?
C25 C26 C21 . . 120.9(3) ?
C25 C26 H26 . . 119.5 ?
C21 C26 H26 . . 119.5 ?
C6 O2 C7 . . 115.83(19) ?
C19 O4 C20 . . 117.4(2) ?
C4 Fe1 C5 . . 41.27(10) ?
C4 Fe1 C18 . . 120.38(10) ?
C5 Fe1 C18 . . 155.26(10) ?
C4 Fe1 C14 . . 106.47(10) ?
C5 Fe1 C14 . . 119.19(10) ?
C18 Fe1 C14 . . 41.05(9) ?
C4 Fe1 C17 . . 156.55(10) ?
C5 Fe1 C17 . . 161.36(10) ?
C18 Fe1 C17 . . 41.09(10) ?
C14 Fe1 C17 . . 68.91(10) ?
C4 Fe1 C1 . . 69.04(10) ?
C5 Fe1 C1 . . 41.01(10) ?
C18 Fe1 C1 . . 162.74(10) ?
C14 Fe1 C1 . . 154.70(10) ?
C17 Fe1 C1 . . 125.05(10) ?
C4 Fe1 C15 . . 124.01(11) ?
C5 Fe1 C15 . . 106.15(10) ?
C18 Fe1 C15 . . 68.45(10) ?
C14 Fe1 C15 . . 40.51(10) ?
C17 Fe1 C15 . . 68.26(10) ?
C1 Fe1 C15 . . 120.07(10) ?
C4 Fe1 C16 . . 161.16(10) ?
C5 Fe1 C16 . . 124.14(10) ?
C18 Fe1 C16 . . 68.29(10) ?
C14 Fe1 C16 . . 68.19(10) ?
C17 Fe1 C16 . . 40.31(10) ?
C1 Fe1 C16 . . 107.61(10) ?
C15 Fe1 C16 . . 40.38(10) ?
C4 Fe1 C3 . . 40.62(10) ?
C5 Fe1 C3 . . 68.50(10) ?
C18 Fe1 C3 . . 108.69(10) ?
C14 Fe1 C3 . . 125.56(10) ?
C17 Fe1 C3 . . 122.25(10) ?
C1 Fe1 C3 . . 68.09(10) ?
C15 Fe1 C3 . . 161.78(11) ?
C16 Fe1 C3 . . 156.92(11) ?
C4 Fe1 C2 . . 68.54(11) ?
C5 Fe1 C2 . . 68.59(10) ?
C18 Fe1 C2 . . 126.16(10) ?
C14 Fe1 C2 . . 162.92(10) ?
C17 Fe1 C2 . . 108.77(10) ?
C1 Fe1 C2 . . 40.52(10) ?
C15 Fe1 C2 . . 155.79(10) ?
C16 Fe1 C2 . . 121.74(10) ?
C3 Fe1 C2 . . 40.27(10) ?

loop_
_geom_bond_atom_site_label_1
_geom_bond_atom_site_label_2
_geom_bond_site_symmetry_2
_geom_bond_distance
_geom_bond_publ_flag
C1 C2 . 1.426(4) ?
C1 C5 . 1.429(3) ?
C1 Fe1 . 2.053(2) ?
C1 H1 . 0.9500 ?
C2 C3 . 1.420(4) ?
C2 Fe1 . 2.066(2) ?
C2 H2 . 0.9500 ?
C3 C4 . 1.418(4) ?
C3 Fe1 . 2.061(2) ?
C3 H3 . 0.9500 ?
C4 C5 . 1.427(3) ?
C4 Fe1 . 2.024(3) ?
C4 H4 . 0.9500 ?
C5 C6 . 1.476(3) ?
C5 Fe1 . 2.025(2) ?
C6 O1 . 1.208(3) ?
C6 O2 . 1.346(3) ?
C7 O2 . 1.465(3) ?
C7 C8 . 1.508(4) ?
C7 H7A . 0.9900 ?
C7 H7B . 0.9900 ?
C8 C13 . 1.391(3) ?
C8 C9 . 1.392(4) ?
C9 C10 . 1.383(4) ?
C9 H9 . 0.9500 ?
C10 C11 . 1.385(4) ?
C10 H10 . 0.9500 ?
C11 C12 . 1.386(4) ?
C11 H11 . 0.9500 ?
C12 C13 . 1.387(4) ?
C12 H12 . 0.9500 ?
C13 H13 . 0.9500 ?
C14 C15 . 1.419(3) ?
C14 C18 . 1.427(3) ?
C14 Fe1 . 2.040(2) ?
C14 H14 . 0.9500 ?
C15 C16 . 1.422(4) ?
C15 Fe1 . 2.060(2) ?
C15 H15 . 0.9500 ?
C16 C17 . 1.415(4) ?
C16 Fe1 . 2.061(3) ?
C16 H16 . 0.9500 ?
C17 C18 . 1.431(3) ?
C17 Fe1 . 2.046(2) ?
C17 H17 . 0.9500 ?
C18 C19 . 1.478(3) ?
C18 Fe1 . 2.031(2) ?
C19 O3 . 1.197(3) ?
C19 O4 . 1.353(3) ?
C20 O4 . 1.458(3) ?
C20 C21 . 1.501(4) ?
C20 H20A . 0.9900 ?
C20 H20B . 0.9900 ?
C21 C26 . 1.389(4) ?
C21 C22 . 1.394(4) ?
C22 C23 . 1.391(4) ?
C22 H22 . 0.9500 ?
C23 C24 . 1.376(4) ?
C23 H23 . 0.9500 ?
C24 C25 . 1.380(4) ?
C24 H24 . 0.9500 ?
C25 C26 . 1.386(4) ?
C25 H25 . 0.9500 ?
C26 H26 . 0.9500 ?

loop_
_geom_hbond_atom_site_label_D
_geom_hbond_atom_site_label_H
_geom_hbond_atom_site_label_A
_geom_hbond_site_symmetry_A
_geom_hbond_distance_DH
_geom_hbond_distance_HA
_geom_hbond_distance_DA
_geom_hbond_angle_DHA
_geom_hbond_publ_flag
C1 H1 O2 1_545 0.95 2.46 3.368(3) 160 y
C7 H7B O1 1_565 0.99 2.44 3.350(3) 152 y
C9 H9 O1 1_565 0.95 2.59 3.374(3) 141 y
C20 H20A O3 . 0.99 2.28 2.716(3) 106 n
C20 H20B O3 1_565 0.99 2.54 3.421(3) 148 y
C22 H22 O3 1_565 0.95 2.51 3.233(3) 133 y

loop_
_geom_torsion_atom_site_label_1
_geom_torsion_atom_site_label_2
_geom_torsion_atom_site_label_3
_geom_torsion_atom_site_label_4
_geom_torsion_site_symmetry_1
_geom_torsion_site_symmetry_2
_geom_torsion_site_symmetry_3
_geom_torsion_site_symmetry_4
_geom_torsion
_geom_torsion_publ_flag
C5 C1 C2 C3 . . . . -0.8(3) ?
Fe1 C1 C2 C3 . . . . -59.10(17) ?
C5 C1 C2 Fe1 . . . . 58.34(17) ?
C1 C2 C3 C4 . . . . 1.3(3) ?
Fe1 C2 C3 C4 . . . . -57.60(18) ?
C1 C2 C3 Fe1 . . . . 58.85(17) ?
C2 C3 C4 C5 . . . . -1.3(3) ?
Fe1 C3 C4 C5 . . . . -59.93(17) ?
C2 C3 C4 Fe1 . . . . 58.68(18) ?
C3 C4 C5 C1 . . . . 0.8(3) ?
Fe1 C4 C5 C1 . . . . -60.23(17) ?
C3 C4 C5 C6 . . . . 175.2(2) ?
Fe1 C4 C5 C6 . . . . 114.2(3) ?
C3 C4 C5 Fe1 . . . . 61.00(18) ?
C2 C1 C5 C4 . . . . 0.0(3) ?
Fe1 C1 C5 C4 . . . . 59.45(16) ?
C2 C1 C5 C6 . . . . -174.7(2) ?
Fe1 C1 C5 C6 . . . . -115.3(2) ?
C2 C1 C5 Fe1 . . . . -59.45(17) ?
C4 C5 C6 O1 . . . . 168.6(2) ?
C1 C5 C6 O1 . . . . -17.8(4) ?
Fe1 C5 C6 O1 . . . . -104.0(3) ?
C4 C5 C6 O2 . . . . -12.4(4) ?
C1 C5 C6 O2 . . . . 161.2(2) ?
Fe1 C5 C6 O2 . . . . 75.0(2) ?
O2 C7 C8 C13 . . . . -93.1(3) ?
O2 C7 C8 C9 . . . . 84.5(3) ?
C13 C8 C9 C10 . . . . 0.3(4) ?
C7 C8 C9 C10 . . . . -177.3(2) ?
C8 C9 C10 C11 . . . . -0.1(4) ?
C9 C10 C11 C12 . . . . -0.5(4) ?
C10 C11 C12 C13 . . . . 0.8(4) ?
C11 C12 C13 C8 . . . . -0.5(4) ?
C9 C8 C13 C12 . . . . -0.1(4) ?
C7 C8 C13 C12 . . . . 177.6(2) ?
C18 C14 C15 C16 . . . . -0.1(3) ?
Fe1 C14 C15 C16 . . . . 59.15(18) ?
C18 C14 C15 Fe1 . . . . -59.27(16) ?
C14 C15 C16 C17 . . . . -0.1(3) ?
Fe1 C15 C16 C17 . . . . 58.55(17) ?
C14 C15 C16 Fe1 . . . . -58.62(17) ?
C15 C16 C17 C18 . . . . 0.2(3) ?
Fe1 C16 C17 C18 . . . . 59.10(16) ?
C15 C16 C17 Fe1 . . . . -58.86(18) ?
C15 C14 C18 C17 . . . . 0.3(3) ?
Fe1 C14 C18 C17 . . . . -59.85(16) ?
C15 C14 C18 C19 . . . . -179.0(2) ?
Fe1 C14 C18 C19 . . . . 120.9(3) ?
C15 C14 C18 Fe1 . . . . 60.12(17) ?
C16 C17 C18 C14 . . . . -0.3(3) ?
Fe1 C17 C18 C14 . . . . 59.74(16) ?
C16 C17 C18 C19 . . . . 179.0(2) ?
Fe1 C17 C18 C19 . . . . -121.0(2) ?
C16 C17 C18 Fe1 . . . . -60.05(16) ?
C14 C18 C19 O3 . . . . 176.3(2) ?
C17 C18 C19 O3 . . . . -2.8(4) ?
Fe1 C18 C19 O3 . . . . -91.9(3) ?
C14 C18 C19 O4 . . . . -2.1(4) ?
C17 C18 C19 O4 . . . . 178.8(2) ?
Fe1 C18 C19 O4 . . . . 89.7(2) ?
O4 C20 C21 C26 . . . . -41.8(3) ?
O4 C20 C21 C22 . . . . 139.6(2) ?
C26 C21 C22 C23 . . . . -1.4(4) ?
C20 C21 C22 C23 . . . . 177.3(3) ?
C21 C22 C23 C24 . . . . 2.0(4) ?
C22 C23 C24 C25 . . . . -1.3(4) ?
C23 C24 C25 C26 . . . . 0.2(4) ?
C24 C25 C26 C21 . . . . 0.3(4) ?
C22 C21 C26 C25 . . . . 0.3(4) ?
C20 C21 C26 C25 . . . . -178.4(3) ?
O1 C6 O2 C7 . . . . 5.8(4) ?
C5 C6 O2 C7 . . . . -173.27(19) ?
C8 C7 O2 C6 . . . . 86.9(3) ?
O3 C19 O4 C20 . . . . -1.9(4) ?
C18 C19 O4 C20 . . . . 176.5(2) ?
C21 C20 O4 C19 . . . . 114.0(2) ?
C3 C4 Fe1 C5 . . . . -118.3(2) ?
C3 C4 Fe1 C18 . . . . 83.51(17) ?
C5 C4 Fe1 C18 . . . . -158.14(14) ?
C3 C4 Fe1 C14 . . . . 125.93(15) ?
C5 C4 Fe1 C14 . . . . -115.72(14) ?
C3 C4 Fe1 C17 . . . . 51.1(3) ?
C5 C4 Fe1 C17 . . . . 169.4(2) ?
C3 C4 Fe1 C1 . . . . -80.39(16) ?
C5 C4 Fe1 C1 . . . . 37.96(14) ?
C3 C4 Fe1 C15 . . . . 166.73(15) ?
C5 C4 Fe1 C15 . . . . -74.92(17) ?
C3 C4 Fe1 C16 . . . . -163.5(3) ?
C5 C4 Fe1 C16 . . . . -45.2(4) ?
C5 C4 Fe1 C3 . . . . 118.3(2) ?
C3 C4 Fe1 C2 . . . . -36.78(15) ?
C5 C4 Fe1 C2 . . . . 81.57(16) ?
C1 C5 Fe1 C4 . . . . 118.9(2) ?
C6 C5 Fe1 C4 . . . . -123.2(3) ?
C4 C5 Fe1 C18 . . . . 50.1(3) ?
C1 C5 Fe1 C18 . . . . 169.1(2) ?
C6 C5 Fe1 C18 . . . . -73.1(3) ?
C4 C5 Fe1 C14 . . . . 81.72(16) ?
C1 C5 Fe1 C14 . . . . -159.36(14) ?
C6 C5 Fe1 C14 . . . . -41.5(2) ?
C4 C5 Fe1 C17 . . . . -166.8(3) ?
C1 C5 Fe1 C17 . . . . -47.9(4) ?
C6 C5 Fe1 C17 . . . . 70.0(4) ?
C4 C5 Fe1 C1 . . . . -118.9(2) ?
C6 C5 Fe1 C1 . . . . 117.9(3) ?
C4 C5 Fe1 C15 . . . . 123.56(15) ?
C1 C5 Fe1 C15 . . . . -117.51(15) ?
C6 C5 Fe1 C15 . . . . 0.4(2) ?
C4 C5 Fe1 C16 . . . . 163.94(15) ?
C1 C5 Fe1 C16 . . . . -77.14(17) ?
C6 C5 Fe1 C16 . . . . 40.7(2) ?
C4 C5 Fe1 C3 . . . . -38.01(15) ?
C1 C5 Fe1 C3 . . . . 80.91(15) ?
C6 C5 Fe1 C3 . . . . -161.2(2) ?
C4 C5 Fe1 C2 . . . . -81.43(16) ?
C1 C5 Fe1 C2 . . . . 37.50(14) ?
C6 C5 Fe1 C2 . . . . 155.4(2) ?
C14 C18 Fe1 C4 . . . . 80.06(16) ?
C17 C18 Fe1 C4 . . . . -161.05(15) ?
C19 C18 Fe1 C4 . . . . -42.9(3) ?
C14 C18 Fe1 C5 . . . . 44.1(3) ?
C17 C18 Fe1 C5 . . . . 163.0(2) ?
C19 C18 Fe1 C5 . . . . -78.8(3) ?
C17 C18 Fe1 C14 . . . . 118.9(2) ?
C19 C18 Fe1 C14 . . . . -123.0(3) ?
C14 C18 Fe1 C17 . . . . -118.9(2) ?
C19 C18 Fe1 C17 . . . . 118.2(3) ?
C14 C18 Fe1 C1 . . . . -160.7(3) ?
C17 C18 Fe1 C1 . . . . -41.8(4) ?
C19 C18 Fe1 C1 . . . . 76.4(4) ?
C14 C18 Fe1 C15 . . . . -37.69(14) ?
C17 C18 Fe1 C15 . . . . 81.20(15) ?
C19 C18 Fe1 C15 . . . . -160.6(3) ?
C14 C18 Fe1 C16 . . . . -81.28(15) ?
C17 C18 Fe1 C16 . . . . 37.61(15) ?
C19 C18 Fe1 C16 . . . . 155.8(3) ?
C14 C18 Fe1 C3 . . . . 123.13(15) ?
C17 C18 Fe1 C3 . . . . -117.98(15) ?
C19 C18 Fe1 C3 . . . . 0.2(3) ?
C14 C18 Fe1 C2 . . . . 164.50(14) ?
C17 C18 Fe1 C2 . . . . -76.62(18) ?
C19 C18 Fe1 C2 . . . . 41.5(3) ?
C15 C14 Fe1 C4 . . . . 123.50(15) ?
C18 C14 Fe1 C4 . . . . -117.61(15) ?
C15 C14 Fe1 C5 . . . . 80.60(17) ?
C18 C14 Fe1 C5 . . . . -160.51(14) ?
C15 C14 Fe1 C18 . . . . -118.9(2) ?
C15 C14 Fe1 C17 . . . . -80.81(16) ?
C18 C14 Fe1 C17 . . . . 38.08(14) ?
C15 C14 Fe1 C1 . . . . 47.8(3) ?
C18 C14 Fe1 C1 . . . . 166.7(2) ?
C18 C14 Fe1 C15 . . . . 118.9(2) ?
C15 C14 Fe1 C16 . . . . -37.36(15) ?
C18 C14 Fe1 C16 . . . . 81.54(15) ?
C15 C14 Fe1 C3 . . . . 163.89(15) ?
C18 C14 Fe1 C3 . . . . -77.21(17) ?
C15 C14 Fe1 C2 . . . . -166.2(3) ?
C18 C14 Fe1 C2 . . . . -47.3(4) ?
C16 C17 Fe1 C4 . . . . 163.5(2) ?
C18 C17 Fe1 C4 . . . . 44.7(3) ?
C16 C17 Fe1 C5 . . . . -38.7(4) ?
C18 C17 Fe1 C5 . . . . -157.5(3) ?
C16 C17 Fe1 C18 . . . . 118.8(2) ?
C16 C17 Fe1 C14 . . . . 80.74(16) ?
C18 C17 Fe1 C14 . . . . -38.04(14) ?
C16 C17 Fe1 C1 . . . . -75.20(18) ?
C18 C17 Fe1 C1 . . . . 166.02(13) ?
C16 C17 Fe1 C15 . . . . 37.09(15) ?
C18 C17 Fe1 C15 . . . . -81.70(15) ?
C18 C17 Fe1 C16 . . . . -118.8(2) ?
C16 C17 Fe1 C3 . . . . -159.67(15) ?
C18 C17 Fe1 C3 . . . . 81.54(16) ?
C16 C17 Fe1 C2 . . . . -117.27(16) ?
C18 C17 Fe1 C2 . . . . 123.94(15) ?
C2 C1 Fe1 C4 . . . . 81.09(16) ?
C5 C1 Fe1 C4 . . . . -38.19(15) ?
C2 C1 Fe1 C5 . . . . 119.3(2) ?
C2 C1 Fe1 C18 . . . . -45.2(4) ?
C5 C1 Fe1 C18 . . . . -164.5(3) ?
C2 C1 Fe1 C14 . . . . 165.4(2) ?
C5 C1 Fe1 C14 . . . . 46.1(3) ?
C2 C1 Fe1 C17 . . . . -77.55(18) ?
C5 C1 Fe1 C17 . . . . 163.17(14) ?
C2 C1 Fe1 C15 . . . . -160.85(15) ?
C5 C1 Fe1 C15 . . . . 79.87(17) ?
C2 C1 Fe1 C16 . . . . -118.56(16) ?
C5 C1 Fe1 C16 . . . . 122.15(15) ?
C2 C1 Fe1 C3 . . . . 37.32(15) ?
C5 C1 Fe1 C3 . . . . -81.97(15) ?
C5 C1 Fe1 C2 . . . . -119.3(2) ?
C14 C15 Fe1 C4 . . . . -74.74(17) ?
C16 C15 Fe1 C4 . . . . 165.68(15) ?
C14 C15 Fe1 C5 . . . . -116.27(15) ?
C16 C15 Fe1 C5 . . . . 124.14(15) ?
C14 C15 Fe1 C18 . . . . 38.18(14) ?
C16 C15 Fe1 C18 . . . . -81.40(16) ?
C16 C15 Fe1 C14 . . . . -119.6(2) ?
C14 C15 Fe1 C17 . . . . 82.55(16) ?
C16 C15 Fe1 C17 . . . . -37.03(15) ?
C14 C15 Fe1 C1 . . . . -158.54(14) ?
C16 C15 Fe1 C1 . . . . 81.88(17) ?
C14 C15 Fe1 C16 . . . . 119.6(2) ?
C14 C15 Fe1 C3 . . . . -46.2(4) ?
C16 C15 Fe1 C3 . . . . -165.8(3) ?
C14 C15 Fe1 C2 . . . . 170.1(2) ?
C16 C15 Fe1 C2 . . . . 50.6(3) ?
C17 C16 Fe1 C4 . . . . -159.6(3) ?
C15 C16 Fe1 C4 . . . . -39.4(4) ?
C17 C16 Fe1 C5 . . . . 166.02(14) ?
C15 C16 Fe1 C5 . . . . -73.83(18) ?
C17 C16 Fe1 C18 . . . . -38.32(14) ?
C15 C16 Fe1 C18 . . . . 81.83(16) ?
C17 C16 Fe1 C14 . . . . -82.68(15) ?
C15 C16 Fe1 C14 . . . . 37.47(15) ?
C15 C16 Fe1 C17 . . . . 120.1(2) ?
C17 C16 Fe1 C1 . . . . 123.86(15) ?
C15 C16 Fe1 C1 . . . . -115.99(15) ?
C17 C16 Fe1 C15 . . . . -120.1(2) ?
C17 C16 Fe1 C3 . . . . 48.5(3) ?
C15 C16 Fe1 C3 . . . . 168.7(2) ?
C17 C16 Fe1 C2 . . . . 81.71(17) ?
C15 C16 Fe1 C2 . . . . -158.14(15) ?
C2 C3 Fe1 C4 . . . . -120.5(2) ?
C4 C3 Fe1 C5 . . . . 38.61(14) ?
C2 C3 Fe1 C5 . . . . -81.84(16) ?
C4 C3 Fe1 C18 . . . . -115.19(16) ?
C2 C3 Fe1 C18 . . . . 124.36(16) ?
C4 C3 Fe1 C14 . . . . -72.65(18) ?
C2 C3 Fe1 C14 . . . . 166.89(15) ?
C4 C3 Fe1 C17 . . . . -158.53(15) ?
C2 C3 Fe1 C17 . . . . 81.02(17) ?
C4 C3 Fe1 C1 . . . . 82.91(16) ?
C2 C3 Fe1 C1 . . . . -37.55(15) ?
C4 C3 Fe1 C15 . . . . -37.5(4) ?
C2 C3 Fe1 C15 . . . . -157.9(3) ?
C4 C3 Fe1 C16 . . . . 166.5(2) ?
C2 C3 Fe1 C16 . . . . 46.0(3) ?
C4 C3 Fe1 C2 . . . . 120.5(2) ?
C3 C2 Fe1 C4 . . . . 37.09(15) ?
C1 C2 Fe1 C4 . . . . -82.43(16) ?
C3 C2 Fe1 C5 . . . . 81.59(16) ?
C1 C2 Fe1 C5 . . . . -37.93(14) ?
C3 C2 Fe1 C18 . . . . -75.60(18) ?
C1 C2 Fe1 C18 . . . . 164.88(15) ?
C3 C2 Fe1 C14 . . . . -38.9(4) ?
C1 C2 Fe1 C14 . . . . -158.4(3) ?
C3 C2 Fe1 C17 . . . . -118.08(16) ?
C1 C2 Fe1 C17 . . . . 122.40(15) ?
C3 C2 Fe1 C1 . . . . 119.5(2) ?
C3 C2 Fe1 C15 . . . . 163.3(2) ?
C1 C2 Fe1 C15 . . . . 43.8(3) ?
C3 C2 Fe1 C16 . . . . -160.62(14) ?
C1 C2 Fe1 C16 . . . . 79.86(18) ?
C1 C2 Fe1 C3 . . . . -119.5(2) ?
